data_4105719
loop_
_publ_author_name
'Shigeyoshi Inoue'
'Wenyuan, Wang'
'Carsten Pr\"asang'
'Matthew Asay'
'Elisabeth Irran'
'Matthias Driess'

_publ_section_title
;
 An Ylide-like Phosphasilene and Striking Formation of a 4\p-Electron,
 Resonance-Stabilized 2,4-Disila-1,3-diphosphacyclobutadiene
;
_journal_name_full 'Journal of the American Chemical Society'
_journal_page_first 2868
_journal_page_last 2871
_journal_paper_doi 10.1021/ja200462y
_journal_volume 133
_journal_year 2011
_chemical_formula_sum 'C44 H60 N4 P2 Si2'
_chemical_formula_weight 763.08
_chemical_name_systematic
; 
 ? 
;
_space_group_IT_number 15
_symmetry_cell_setting monoclinic
_symmetry_space_group_name_Hall '-C 2yc'
_symmetry_space_group_name_H-M 'C 1 2/c 1'
_atom_sites_solution_hydrogens geom
_atom_sites_solution_primary direct
_atom_sites_solution_secondary difmap
_audit_creation_method
;
CrysAlisPro, Oxford Diffraction Ltd.,
Version 1.171.33.66 (release 28-04-2010 CrysAlis171 .NET)
(compiled Apr 28 2010,14:27:37)
;
_cell_angle_alpha 90.00
_cell_angle_beta 108.346(12)
_cell_angle_gamma 90.00
_cell_formula_units_Z 4
_cell_length_a 23.841(3)
_cell_length_b 10.1993(12)
_cell_length_c 19.369(2)
_cell_measurement_reflns_used 5280
_cell_measurement_temperature 173(2)
_cell_measurement_theta_max 32.4762
_cell_measurement_theta_min 3.4114
_cell_volume 4470.4(10)
_computing_cell_refinement
;
CrysAlisPro, Oxford Diffraction Ltd.,
Version 1.171.33.66 (release 28-04-2010 CrysAlis171 .NET)
(compiled Apr 28 2010,14:27:37)
;
_computing_data_collection
;
CrysAlisPro, Oxford Diffraction Ltd.,
Version 1.171.33.66 (release 28-04-2010 CrysAlis171 .NET)
(compiled Apr 28 2010,14:27:37)
;
_computing_data_reduction
;
CrysAlisPro, Oxford Diffraction Ltd.,
Version 1.171.33.66 (release 28-04-2010 CrysAlis171 .NET)
(compiled Apr 28 2010,14:27:37)
;
_computing_structure_refinement 'SHELXL-97 (Sheldrick, 1997)'
_computing_structure_solution 'SHELXS-97 (Sheldrick, 1990)'
_diffrn_ambient_temperature 173(2)
_diffrn_measured_fraction_theta_full 0.997
_diffrn_measured_fraction_theta_max 0.997
_diffrn_measurement_device_type 'Xcalibur, Sapphire3'
_diffrn_radiation_monochromator graphite
_diffrn_radiation_source 'Enhance (Mo) X-ray Source'
_diffrn_radiation_type MoK\a
_diffrn_radiation_wavelength 0.71073
_diffrn_reflns_av_R_equivalents 0.0447
_diffrn_reflns_av_sigmaI/netI 0.0425
_diffrn_reflns_limit_h_max 28
_diffrn_reflns_limit_h_min -28
_diffrn_reflns_limit_k_max 12
_diffrn_reflns_limit_k_min -12
_diffrn_reflns_limit_l_max 23
_diffrn_reflns_limit_l_min -20
_diffrn_reflns_number 16197
_diffrn_reflns_theta_full 25.00
_diffrn_reflns_theta_max 25.00
_diffrn_reflns_theta_min 3.53
_exptl_absorpt_coefficient_mu 0.184
_exptl_absorpt_correction_T_max 0.9053
_exptl_absorpt_correction_T_min 0.8725
_exptl_absorpt_correction_type multi-scan
_exptl_absorpt_process_details
;
CrysAlisPro, Oxford Diffraction Ltd.,
Version 1.171.33.66 (release 28-04-2010 CrysAlis171 .NET)
(compiled Apr 28 2010,14:27:37)
empirical absorption correction using spherical harmonics,
 implemented in SCALE3 ABSPACK scaling algorithm.
;
_exptl_crystal_colour yellow
_exptl_crystal_density_diffrn 1.134
_exptl_crystal_description block
_exptl_crystal_F_000 1640
_exptl_crystal_size_max 0.76
_exptl_crystal_size_mid 0.57
_exptl_crystal_size_min 0.55
_refine_diff_density_max 0.721
_refine_diff_density_min -0.649
_refine_diff_density_rms 0.059
_refine_ls_extinction_method none
_refine_ls_goodness_of_fit_ref 1.034
_refine_ls_hydrogen_treatment constr
_refine_ls_matrix_type full
_refine_ls_number_parameters 251
_refine_ls_number_reflns 3927
_refine_ls_number_restraints 0
_refine_ls_restrained_S_all 1.034
_refine_ls_R_factor_all 0.0843
_refine_ls_R_factor_gt 0.0618
_refine_ls_shift/su_max 0.001
_refine_ls_shift/su_mean 0.000
_refine_ls_structure_factor_coef Fsqd
_refine_ls_weighting_details 'calc w=1/[\s^2^(Fo^2^)+(0.0624P)^2^+11.9081P] where P=(Fo^2^+2Fc^2^)/3'
_refine_ls_weighting_scheme calc
_refine_ls_wR_factor_gt 0.1393
_refine_ls_wR_factor_ref 0.1489
_reflns_number_gt 3082
_reflns_number_total 3927
_reflns_threshold_expression >2sigma(I)
_cod_data_source_file ja200462y_si_004.cif
_cod_data_source_block c2c
_cod_original_cell_volume 4470.3(9)
_cod_database_code 4105719

loop_
_symmetry_equiv_pos_as_xyz
'x, y, z'
'-x, y, -z+1/2'
'x+1/2, y+1/2, z'
'-x+1/2, y+1/2, -z+1/2'
'-x, -y, -z'
'x, -y, z-1/2'
'-x+1/2, -y+1/2, -z'
'x+1/2, -y+1/2, z-1/2'

loop_
_atom_site_label
_atom_site_type_symbol
_atom_site_fract_x
_atom_site_fract_y
_atom_site_fract_z
_atom_site_U_iso_or_equiv
_atom_site_adp_type
_atom_site_occupancy
_atom_site_symmetry_multiplicity
_atom_site_calc_flag
_atom_site_refinement_flags
P1 P 0.29953(3) 0.36524(8) 0.55319(4) 0.0299(2) Uani 1 1 d .
Si1 Si 0.27798(3) 0.15799(8) 0.54182(4) 0.0236(2) Uani 1 1 d .
N1 N 0.33743(10) 0.0334(2) 0.55638(13) 0.0273(6) Uani 1 1 d .
C1 C 0.32544(12) -0.0142(3) 0.61496(15) 0.0257(7) Uani 1 1 d .
N2 N 0.28255(10) 0.0613(2) 0.62458(13) 0.0275(6) Uani 1 1 d .
C2 C 0.35499(12) -0.1266(3) 0.66083(15) 0.0257(6) Uani 1 1 d .
C3 C 0.40410(13) -0.1038(3) 0.72175(16) 0.0309(7) Uani 1 1 d .
H3 H 0.4178 -0.0169 0.7343 0.037 Uiso 1 1 calc R
C4 C 0.43271(14) -0.2085(3) 0.76383(17) 0.0351(8) Uani 1 1 d .
H4 H 0.4660 -0.1930 0.8054 0.042 Uiso 1 1 calc R
C5 C 0.41323(15) -0.3346(3) 0.74584(18) 0.0375(8) Uani 1 1 d .
H5 H 0.4334 -0.4058 0.7747 0.045 Uiso 1 1 calc R
C6 C 0.36442(15) -0.3581(3) 0.68586(18) 0.0377(8) Uani 1 1 d .
H6 H 0.3509 -0.4452 0.6736 0.045 Uiso 1 1 calc R
C7 C 0.33523(14) -0.2538(3) 0.64369(16) 0.0315(7) Uani 1 1 d .
H7 H 0.3014 -0.2698 0.6027 0.038 Uiso 1 1 calc R
C8 C 0.37523(13) -0.0196(3) 0.51449(16) 0.0313(7) Uani 1 1 d .
C9 C 0.37865(16) 0.0881(4) 0.4613(2) 0.0464(9) Uani 1 1 d .
H9A H 0.3387 0.1091 0.4296 0.070 Uiso 1 1 calc R
H9B H 0.4027 0.0577 0.4317 0.070 Uiso 1 1 calc R
H9C H 0.3967 0.1666 0.4884 0.070 Uiso 1 1 calc R
C10 C 0.34626(16) -0.1409(4) 0.47259(19) 0.0448(9) Uani 1 1 d .
H10A H 0.3439 -0.2096 0.5069 0.067 Uiso 1 1 calc R
H10B H 0.3698 -0.1723 0.4426 0.067 Uiso 1 1 calc R
H10C H 0.3064 -0.1189 0.4412 0.067 Uiso 1 1 calc R
C11 C 0.43769(14) -0.0499(4) 0.5644(2) 0.0450(9) Uani 1 1 d .
H11A H 0.4537 0.0269 0.5946 0.068 Uiso 1 1 calc R
H11B H 0.4631 -0.0715 0.5348 0.068 Uiso 1 1 calc R
H11C H 0.4364 -0.1246 0.5957 0.068 Uiso 1 1 calc R
C12 C 0.24898(13) 0.0515(3) 0.67739(16) 0.0293(7) Uani 1 1 d .
C13 C 0.28948(15) 0.0503(4) 0.75620(17) 0.0428(9) Uani 1 1 d .
H13A H 0.3125 -0.0311 0.7656 0.064 Uiso 1 1 calc R
H13B H 0.2656 0.0557 0.7890 0.064 Uiso 1 1 calc R
H13C H 0.3164 0.1255 0.7645 0.064 Uiso 1 1 calc R
C14 C 0.21043(16) -0.0710(4) 0.6614(2) 0.0476(9) Uani 1 1 d .
H14A H 0.1855 -0.0702 0.6104 0.071 Uiso 1 1 calc R
H14B H 0.1853 -0.0724 0.6929 0.071 Uiso 1 1 calc R
H14C H 0.2356 -0.1491 0.6707 0.071 Uiso 1 1 calc R
C15 C 0.21007(16) 0.1729(4) 0.66494(19) 0.0419(9) Uani 1 1 d .
H15A H 0.2349 0.2515 0.6728 0.063 Uiso 1 1 calc R
H15B H 0.1872 0.1728 0.6990 0.063 Uiso 1 1 calc R
H15C H 0.1830 0.1726 0.6149 0.063 Uiso 1 1 calc R
C16 C 0.4371(4) 0.2781(6) 0.7316(4) 0.115(3) Uani 1 1 d .
H16 H 0.3953 0.2804 0.7199 0.138 Uiso 1 1 calc R
C17 C 0.4631(3) 0.2778(5) 0.6811(4) 0.095(2) Uani 1 1 d .
H17 H 0.4388 0.2796 0.6317 0.114 Uiso 1 1 calc R
C18 C 0.5253(4) 0.2749(6) 0.6958(4) 0.108(2) Uani 1 1 d .
C19 C 0.5509(4) 0.2566(10) 0.6519(7) 0.079(3) Uani 0.50 1 d P
H19A H 0.5910 0.2923 0.6706 0.119 Uiso 0.50 1 calc PR
H19B H 0.5295 0.3004 0.6061 0.119 Uiso 0.50 1 calc PR
H19C H 0.5529 0.1623 0.6434 0.119 Uiso 0.50 1 calc PR
C20 C 0.4452(3) 0.4542(8) 0.4964(4) 0.133(4) Uani 1 1 d .
H20 H 0.4077 0.4217 0.4961 0.160 Uiso 1 1 calc R
C21 C 0.4743(3) 0.5491(8) 0.5476(4) 0.118(3) Uani 1 1 d .
C22 C 0.5309(3) 0.5887(9) 0.5501(4) 0.142(4) Uani 1 1 d .
H22 H 0.5520 0.6484 0.5867 0.170 Uiso 1 1 calc R
C23 C 0.4528(4) 0.5798(7) 0.5912(5) 0.0464(18) Uani 0.50 1 d P
H23A H 0.4676 0.5232 0.6340 0.070 Uiso 0.50 1 calc PR
H23B H 0.4098 0.5708 0.5711 0.070 Uiso 0.50 1 calc PR
H23C H 0.4628 0.6712 0.6052 0.070 Uiso 0.50 1 calc PR

loop_
_atom_site_aniso_label
_atom_site_aniso_U_11
_atom_site_aniso_U_22
_atom_site_aniso_U_33
_atom_site_aniso_U_23
_atom_site_aniso_U_13
_atom_site_aniso_U_12
P1 0.0279(4) 0.0310(5) 0.0264(4) -0.0016(3) 0.0024(3) -0.0078(3)
Si1 0.0227(4) 0.0288(5) 0.0202(4) 0.0012(3) 0.0080(3) -0.0022(3)
N1 0.0269(13) 0.0332(15) 0.0242(13) 0.0050(11) 0.0112(11) 0.0036(11)
C1 0.0233(15) 0.0301(17) 0.0220(15) -0.0020(13) 0.0045(12) -0.0055(12)
N2 0.0286(13) 0.0342(15) 0.0227(13) 0.0044(11) 0.0125(10) 0.0020(11)
C2 0.0261(15) 0.0298(17) 0.0231(15) 0.0006(12) 0.0106(12) -0.0002(12)
C3 0.0307(16) 0.0311(17) 0.0296(17) -0.0003(13) 0.0078(14) -0.0042(13)
C4 0.0293(17) 0.045(2) 0.0281(17) 0.0058(15) 0.0048(14) 0.0009(15)
C5 0.045(2) 0.0350(19) 0.0343(18) 0.0105(15) 0.0157(15) 0.0105(15)
C6 0.052(2) 0.0295(18) 0.0351(18) -0.0014(15) 0.0194(16) -0.0048(16)
C7 0.0308(17) 0.0389(19) 0.0243(15) 0.0002(14) 0.0080(13) -0.0055(14)
C8 0.0287(16) 0.0403(19) 0.0288(16) 0.0031(14) 0.0146(13) 0.0038(14)
C9 0.050(2) 0.053(2) 0.049(2) 0.0154(18) 0.0357(18) 0.0122(18)
C10 0.054(2) 0.050(2) 0.0364(19) -0.0086(17) 0.0230(17) -0.0029(18)
C11 0.0315(18) 0.060(2) 0.047(2) 0.0042(18) 0.0176(16) 0.0100(17)
C12 0.0305(16) 0.0361(18) 0.0253(16) 0.0039(13) 0.0147(13) 0.0008(14)
C13 0.045(2) 0.059(2) 0.0273(17) 0.0024(16) 0.0154(15) 0.0065(18)
C14 0.045(2) 0.051(2) 0.056(2) -0.0018(19) 0.0307(18) -0.0126(18)
C15 0.047(2) 0.049(2) 0.0401(19) 0.0098(16) 0.0290(17) 0.0118(17)
C16 0.161(7) 0.059(3) 0.079(4) 0.025(3) -0.026(5) -0.031(4)
C17 0.098(5) 0.063(3) 0.077(4) -0.001(3) -0.038(4) -0.005(3)
C18 0.148(7) 0.057(3) 0.093(5) -0.017(3) 0.000(5) 0.026(4)
C19 0.057(6) 0.062(6) 0.133(10) 0.024(7) 0.049(6) 0.010(5)
C20 0.063(3) 0.190(8) 0.103(5) 0.112(5) -0.037(4) -0.077(4)
C21 0.074(4) 0.175(7) 0.085(4) 0.087(5) -0.004(3) -0.047(4)
C22 0.078(4) 0.208(8) 0.104(5) 0.111(6) -0.023(4) -0.079(5)
C23 0.057(5) 0.026(4) 0.055(5) -0.006(3) 0.015(4) -0.004(3)

loop_
_atom_type_symbol
_atom_type_description
_atom_type_scat_dispersion_real
_atom_type_scat_dispersion_imag
_atom_type_scat_source
C C 0.0033 0.0016 'International Tables Vol C Tables 4.2.6.8 and 6.1.1.4'
H H 0.0000 0.0000 'International Tables Vol C Tables 4.2.6.8 and 6.1.1.4'
N N 0.0061 0.0033 'International Tables Vol C Tables 4.2.6.8 and 6.1.1.4'
Si Si 0.0817 0.0704 'International Tables Vol C Tables 4.2.6.8 and 6.1.1.4'
P P 0.1023 0.0942 'International Tables Vol C Tables 4.2.6.8 and 6.1.1.4'

loop_
_geom_angle_atom_site_label_1
_geom_angle_atom_site_label_2
_geom_angle_atom_site_label_3
_geom_angle
_geom_angle_site_symmetry_1
_geom_angle_site_symmetry_3
Si1 P1 Si1 72.34(4) . 7_556
N2 Si1 N1 70.78(11) . .
N2 Si1 P1 118.83(9) . .
N1 Si1 P1 120.41(9) . .
N2 Si1 P1 118.48(9) . 7_556
N1 Si1 P1 117.32(9) . 7_556
P1 Si1 P1 107.66(4) . 7_556
N2 Si1 C1 35.31(10) . .
N1 Si1 C1 35.50(10) . .
P1 Si1 C1 128.47(8) . .
P1 Si1 C1 123.87(8) 7_556 .
N2 Si1 Si1 144.34(9) . 7_556
N1 Si1 Si1 144.84(9) . 7_556
P1 Si1 Si1 53.86(4) . 7_556
P1 Si1 Si1 53.80(4) 7_556 7_556
C1 Si1 Si1 177.64(9) . 7_556
C1 N1 C8 130.9(3) . .
C1 N1 Si1 91.15(18) . .
C8 N1 Si1 136.73(19) . .
N2 C1 N1 106.5(3) . .
N2 C1 C2 126.9(3) . .
N1 C1 C2 126.6(3) . .
N2 C1 Si1 53.26(14) . .
N1 C1 Si1 53.35(15) . .
C2 C1 Si1 178.8(2) . .
C1 N2 C12 131.1(3) . .
C1 N2 Si1 91.43(18) . .
C12 N2 Si1 137.0(2) . .
C7 C2 C3 119.4(3) . .
C7 C2 C1 121.2(3) . .
C3 C2 C1 119.4(3) . .
C4 C3 C2 119.7(3) . .
C5 C4 C3 120.5(3) . .
C4 C5 C6 120.2(3) . .
C5 C6 C7 119.7(3) . .
C2 C7 C6 120.5(3) . .
N1 C8 C10 109.5(3) . .
N1 C8 C9 106.1(3) . .
C10 C8 C9 109.7(3) . .
N1 C8 C11 111.4(3) . .
C10 C8 C11 111.1(3) . .
C9 C8 C11 108.9(3) . .
N2 C12 C15 105.6(2) . .
N2 C12 C14 109.7(3) . .
C15 C12 C14 109.7(3) . .
N2 C12 C13 112.3(2) . .
C15 C12 C13 109.1(3) . .
C14 C12 C13 110.3(3) . .
C17 C16 C18 116.2(8) . 2_656
C16 C17 C18 124.0(6) . .
C19 C18 C16 113.7(10) . 2_656
C19 C18 C17 126.1(9) . .
C16 C18 C17 119.7(7) 2_656 .
C22 C20 C21 120.0(6) 5_666 .
C23 C21 C22 122.7(9) . .
C23 C21 C20 117.8(7) . .
C22 C21 C20 118.8(8) . .
C20 C22 C21 121.0(8) 5_666 .

loop_
_geom_bond_atom_site_label_1
_geom_bond_atom_site_label_2
_geom_bond_distance
_geom_bond_site_symmetry_2
P1 Si1 2.1701(12) .
P1 Si1 2.1717(11) 7_556
Si1 N2 1.856(2) .
Si1 N1 1.858(3) .
Si1 P1 2.1717(11) 7_556
Si1 C1 2.315(3) .
Si1 Si1 2.5626(16) 7_556
N1 C1 1.345(4) .
N1 C8 1.491(4) .
C1 N2 1.339(4) .
C1 C2 1.486(4) .
N2 C12 1.487(4) .
C2 C7 1.384(4) .
C2 C3 1.395(4) .
C3 C4 1.385(4) .
C4 C5 1.375(5) .
C5 C6 1.382(5) .
C6 C7 1.387(5) .
C8 C10 1.521(5) .
C8 C9 1.525(4) .
C8 C11 1.530(4) .
C12 C15 1.520(4) .
C12 C14 1.523(5) .
C12 C13 1.528(4) .
C16 C17 1.311(9) .
C16 C18 1.410(8) 2_656
C17 C18 1.420(10) .
C18 C19 1.207(11) .
C18 C16 1.410(8) 2_656
C20 C22 1.285(12) 5_666
C20 C21 1.403(11) .
C21 C23 1.160(9) .
C21 C22 1.395(7) .
C22 C20 1.285(12) 5_666
